data_1506281
loop_
_publ_author_name
'Ie, Yutaka'
'Umemoto, Yoshikazu'
'Kaneda, Takahiro'
'Aso, Yoshio'

_publ_section_title
;
 Electronegative oligothiophenes based on a
 hexafluorocyclopentene-annelated thiophene unit.
;
_journal_issue 23
_journal_name_full 'Organic letters'
_journal_page_first 5381
_journal_page_last 5384
_journal_paper_doi 10.1021/ol062238j
_journal_volume 8
_journal_year 2006
_chemical_formula_moiety 'C15 H6 F6 S3 '
_chemical_formula_sum 'C15 H6 F6 S3'
_chemical_formula_weight 396.38
_space_group_IT_number 14
_symmetry_cell_setting monoclinic
_symmetry_Int_Tables_number 14
_symmetry_space_group_name_Hall '-P 2yab'
_symmetry_space_group_name_H-M 'P 1 21/a 1'
_cell_angle_alpha 90
_cell_angle_beta 96.684(2)
_cell_angle_gamma 90
_cell_formula_units_Z 4
_cell_length_a 15.461(1)
_cell_length_b 5.7223(3)
_cell_length_c 17.076(1)
_cell_measurement_reflns_used 14001
_cell_measurement_temperature 193.2
_cell_measurement_theta_max 27.4
_cell_measurement_theta_min 1.7
_cell_volume 1500.49(15)
_computing_cell_refinement PROCESS-AUTO
_computing_data_collection PROCESS-AUTO
_computing_data_reduction 'teXsan Ver. 1.11'
_computing_publication_material 'teXsan Ver. 1.11'
_computing_structure_refinement SHELXL97
_computing_structure_solution SIR92
_diffrn_detector_area_resol_mean 10.00
_diffrn_measurement_device_type 'Rigaku RAXIS-RAPID Imaging Plate'
_diffrn_measurement_method \w
_diffrn_radiation_type 'Mo K\a'
_diffrn_radiation_wavelength 0.7107
_diffrn_reflns_av_R_equivalents 0.042
_diffrn_reflns_limit_h_max 19
_diffrn_reflns_limit_h_min -19
_diffrn_reflns_limit_k_max 7
_diffrn_reflns_limit_k_min -6
_diffrn_reflns_limit_l_max 22
_diffrn_reflns_limit_l_min -22
_diffrn_reflns_number 13591
_diffrn_reflns_theta_max 27.42
_exptl_absorpt_coefficient_mu 0.555
_exptl_absorpt_correction_type none
_exptl_crystal_colour yellow
_exptl_crystal_density_diffrn 1.755
_exptl_crystal_density_method 'not measured'
_exptl_crystal_description platelet
_exptl_crystal_size_max 0.500
_exptl_crystal_size_mid 0.150
_exptl_crystal_size_min 0.050
_refine_diff_density_max 0.51
_refine_diff_density_min -0.47
_refine_ls_extinction_coef 0.0000
_refine_ls_extinction_expression Fc^*^=kFc[1+0.001xFc^2^\l^3^/sin(2\q)]^-1/4^
_refine_ls_extinction_method SHELXL
_refine_ls_goodness_of_fit_ref 1.031
_refine_ls_hydrogen_treatment noref
_refine_ls_number_parameters 217
_refine_ls_number_reflns 2760
_refine_ls_R_factor_gt 0.0470
_refine_ls_shift/su_max 0.0000
_refine_ls_structure_factor_coef Fsqd
_refine_ls_weighting_details 'w = 1/[\s^2^(Fo^2^) + (0.0562P)^2^+1.5699P] where P=(Fo^2^+2Fc^2^)/3'
_refine_ls_weighting_scheme calc
_refine_ls_wR_factor_ref 0.1170
_reflns_number_gt 2760
_reflns_number_total 3408
_reflns_threshold_expression >2.0sigma(I)
_cod_data_source_file ol062238jsi20060909_044758.cif
_cod_data_source_block yu5620_
_cod_original_cell_volume 1500.5(2)
_cod_original_formula_sum 'C15 H6 F6 S3 '
_cod_database_code 1506281

loop_
_symmetry_equiv_pos_as_xyz
x,y,z
1/2-x,1/2+y,-z
-x,-y,-z
1/2+x,1/2-y,z

loop_
_atom_site_label
_atom_site_type_symbol
_atom_site_fract_x
_atom_site_fract_y
_atom_site_fract_z
_atom_site_U_iso_or_equiv
_atom_site_adp_type
_atom_site_occupancy
_atom_site_calc_flag
_atom_site_refinement_flags
S(1) S 0.76854(4) 0.3437(1) 0.74136(4) 0.0254(2) Uani 1.00 d .
S(2) S 0.72433(5) -0.0994(1) 0.61500(4) 0.0263(2) Uani 0.88 d P
S(3) S 0.86733(6) 0.4998(2) 0.91872(6) 0.0393(2) Uani 0.81 d P
F(1) F 0.5754(1) 0.9552(3) 0.7865(1) 0.0418(4) Uani 1.00 d .
F(2) F 0.5652(1) 0.7175(3) 0.88322(9) 0.0372(4) Uani 1.00 d .
F(3) F 0.4543(1) 0.4575(4) 0.8048(1) 0.0553(5) Uani 1.00 d .
F(4) F 0.4239(1) 0.7793(4) 0.7400(1) 0.0617(6) Uani 1.00 d .
F(5) F 0.5016(1) 0.6432(4) 0.6221(1) 0.0464(5) Uani 1.00 d .
F(6) F 0.4670(1) 0.3049(3) 0.6666(1) 0.0446(5) Uani 1.00 d .
C(1) C 0.7268(2) 0.5426(5) 0.8036(1) 0.0230(5) Uani 1.00 d .
C(2) C 0.6405(2) 0.5820(4) 0.7768(1) 0.0214(5) Uani 1.00 d .
C(3) C 0.6097(2) 0.4516(4) 0.7090(1) 0.0221(5) Uani 1.00 d .
C(4) C 0.6708(2) 0.3101(4) 0.6816(1) 0.0226(5) Uani 1.00 d .
C(5) C 0.6636(2) 0.1516(4) 0.6147(2) 0.0244(5) Uani 1.00 d .
C(6) C 0.6086(2) 0.1800(4) 0.5420(1) 0.0419(5) Uani 1.33 d P
C(7) C 0.6207(2) -0.0139(6) 0.4914(2) 0.0391(7) Uani 1.00 d .
C(8) C 0.6796(2) -0.1716(5) 0.5223(2) 0.0376(7) Uani 1.00 d .
C(9) C 0.7806(2) 0.6407(5) 0.8712(1) 0.0248(5) Uani 1.00 d .
C(10) C 0.7659(1) 0.8817(3) 0.90772(9) 0.0257(4) Uani 1.50 d P
C(11) C 0.8365(2) 0.8898(6) 0.9747(2) 0.0452(8) Uani 1.00 d .
C(12) C 0.8898(2) 0.7063(8) 0.9825(2) 0.0519(9) Uani 1.00 d .
C(13) C 0.5695(2) 0.7250(5) 0.8049(2) 0.0256(5) Uani 1.00 d .
C(14) C 0.4862(2) 0.6207(5) 0.7587(2) 0.0331(6) Uani 1.00 d .
C(15) C 0.5156(2) 0.4972(5) 0.6854(2) 0.0293(6) Uani 1.00 d .
H(1) H 0.5698 0.3086 0.5295 0.0501 Uiso 1.00 calc .
H(2) H 0.5899 -0.0290 0.4397 0.0466 Uiso 1.00 calc .
H(3) H 0.6951 -0.3090 0.4951 0.0448 Uiso 1.00 calc .
H(4) H 0.7225 0.9965 0.8913 0.0312 Uiso 1.00 calc .
H(5) H 0.8428 1.0200 1.0103 0.0545 Uiso 1.00 calc .
H(6) H 0.9381 0.6965 1.0232 0.0613 Uiso 1.00 calc .

loop_
_atom_site_aniso_label
_atom_site_aniso_U_11
_atom_site_aniso_U_22
_atom_site_aniso_U_33
_atom_site_aniso_U_12
_atom_site_aniso_U_13
_atom_site_aniso_U_23
S(1) 0.0186(3) 0.0293(3) 0.0285(3) 0.0032(3) 0.0027(2) -0.0033(3)
S(2) 0.0322(4) 0.0202(3) 0.0281(4) 0.0049(3) 0.0095(3) 0.0009(3)
S(3) 0.0318(5) 0.0465(6) 0.0381(5) 0.0023(4) -0.0024(4) -0.0042(4)
F(1) 0.045(1) 0.0257(8) 0.056(1) 0.0079(8) 0.0080(8) 0.0018(8)
F(2) 0.0305(8) 0.058(1) 0.0236(8) 0.0069(8) 0.0072(6) -0.0046(7)
F(3) 0.046(1) 0.078(1) 0.045(1) -0.029(1) 0.0212(9) -0.013(1)
F(4) 0.0344(10) 0.086(2) 0.061(1) 0.035(1) -0.0136(9) -0.030(1)
F(5) 0.0423(10) 0.064(1) 0.0313(9) 0.0214(9) -0.0014(7) 0.0102(8)
F(6) 0.0240(8) 0.054(1) 0.055(1) -0.0074(8) 0.0021(7) -0.0225(9)
C(1) 0.022(1) 0.025(1) 0.023(1) -0.001(1) 0.0056(9) -0.0001(10)
C(2) 0.021(1) 0.022(1) 0.021(1) 0.0007(10) 0.0037(9) 0.0013(9)
C(3) 0.020(1) 0.024(1) 0.023(1) -0.0009(10) 0.0032(9) 0.0015(10)
C(4) 0.022(1) 0.023(1) 0.023(1) -0.0019(10) 0.0037(9) 0.0005(10)
C(5) 0.024(1) 0.023(1) 0.027(1) 0.000(1) 0.0075(10) -0.002(1)
C(6) 0.037(1) 0.047(1) 0.041(1) -0.001(1) 0.0047(10) -0.009(1)
C(7) 0.037(2) 0.046(2) 0.035(2) -0.009(1) 0.005(1) -0.014(1)
C(8) 0.043(2) 0.031(1) 0.043(2) -0.006(1) 0.021(1) -0.013(1)
C(9) 0.020(1) 0.032(1) 0.022(1) -0.002(1) 0.0035(9) 0.001(1)
C(10) 0.0232(8) 0.0332(9) 0.0200(8) -0.0047(7) -0.0002(6) -0.0066(7)
C(11) 0.052(2) 0.053(2) 0.032(2) -0.020(2) 0.008(1) -0.016(1)
C(12) 0.029(1) 0.087(3) 0.038(2) -0.010(2) -0.006(1) 0.011(2)
C(13) 0.025(1) 0.028(1) 0.023(1) 0.004(1) 0.0043(10) 0.000(1)
C(14) 0.021(1) 0.043(2) 0.035(1) 0.007(1) 0.005(1) -0.006(1)
C(15) 0.023(1) 0.037(2) 0.027(1) 0.003(1) -0.0009(10) -0.002(1)

loop_
_atom_type_symbol
_atom_type_description
_atom_type_scat_dispersion_real
_atom_type_scat_dispersion_imag
_atom_type_scat_source
C C 0.003 0.002
;International Tables for Crystallography
(1992, Vol. C, Tables 4.2.6.8 and 6.1.1.4)
;
H H 0.000 0.000
;International Tables for Crystallography
(1992, Vol. C, Table 6.1.1.4)
;
F F 0.017 0.010
;International Tables for Crystallography
(1992, Vol. C, Tables 4.2.6.8 and 6.1.1.4)
;
S S 0.125 0.123
;International Tables for Crystallography
(1992, Vol. C, Tables 4.2.6.8 and 6.1.1.4)
;

loop_
_geom_angle_atom_site_label_1
_geom_angle_atom_site_label_2
_geom_angle_atom_site_label_3
_geom_angle
_geom_angle_publ_flag
C(1) S(1) C(4) 94.1(1) yes
C(5) S(2) C(8) 92.2(1) yes
C(9) S(3) C(12) 94.1(2) yes
S(1) C(1) C(2) 108.7(2) yes
S(1) C(1) C(9) 121.4(2) yes
C(2) C(1) C(9) 129.9(2) yes
C(1) C(2) C(3) 113.9(2) yes
C(1) C(2) C(13) 134.7(2) yes
C(3) C(2) C(13) 111.3(2) yes
C(2) C(3) C(4) 114.4(2) yes
C(2) C(3) C(15) 110.8(2) yes
C(4) C(3) C(15) 134.8(2) yes
S(1) C(4) C(3) 108.8(2) yes
S(1) C(4) C(5) 120.9(2) yes
C(3) C(4) C(5) 130.3(2) yes
S(2) C(5) C(4) 121.9(2) yes
S(2) C(5) C(6) 111.5(2) yes
C(4) C(5) C(6) 126.5(2) yes
C(5) C(6) C(7) 109.3(2) yes
C(6) C(7) C(8) 114.4(2) yes
S(2) C(8) C(7) 112.6(2) yes
S(3) C(9) C(1) 123.1(2) yes
S(3) C(9) C(10) 112.3(2) yes
C(1) C(9) C(10) 124.7(2) yes
C(9) C(10) C(11) 102.1(2) yes
C(10) C(11) C(12) 116.3(3) yes
S(3) C(12) C(11) 115.2(2) yes
F(1) C(13) F(2) 105.9(2) yes
F(1) C(13) C(2) 112.6(2) yes
F(1) C(13) C(14) 109.2(2) yes
F(2) C(13) C(2) 115.1(2) yes
F(2) C(13) C(14) 111.0(2) yes
C(2) C(13) C(14) 103.0(2) yes
F(3) C(14) F(4) 107.9(2) yes
F(3) C(14) C(13) 107.9(2) yes
F(3) C(14) C(15) 108.4(2) yes
F(4) C(14) C(13) 113.2(2) yes
F(4) C(14) C(15) 112.8(2) yes
C(13) C(14) C(15) 106.4(2) yes
F(5) C(15) F(6) 106.1(2) yes
F(5) C(15) C(3) 112.5(2) yes
F(5) C(15) C(14) 109.0(2) yes
F(6) C(15) C(3) 114.9(2) yes
F(6) C(15) C(14) 110.9(2) yes
C(3) C(15) C(14) 103.4(2) yes

loop_
_geom_bond_atom_site_label_1
_geom_bond_atom_site_label_2
_geom_bond_distance
_geom_bond_publ_flag
S(1) C(1) 1.732(3) yes
S(1) C(4) 1.733(2) yes
S(2) C(5) 1.715(3) yes
S(2) C(8) 1.703(3) yes
S(3) C(9) 1.689(3) yes
S(3) C(12) 1.617(4) yes
F(1) C(13) 1.360(3) yes
F(2) C(13) 1.347(3) yes
F(3) C(14) 1.351(4) yes
F(4) C(14) 1.334(4) yes
F(5) C(15) 1.363(3) yes
F(6) C(15) 1.349(3) yes
C(1) C(2) 1.377(3) yes
C(1) C(9) 1.455(3) yes
C(2) C(3) 1.413(3) yes
C(2) C(13) 1.493(4) yes
C(3) C(4) 1.366(4) yes
C(3) C(15) 1.487(3) yes
C(4) C(5) 1.453(4) yes
C(5) C(6) 1.431(3) yes
C(6) C(7) 1.431(4) yes
C(7) C(8) 1.345(4) yes
C(9) C(10) 1.541(3) yes
C(10) C(11) 1.487(4) yes
C(11) C(12) 1.332(5) yes
C(13) C(14) 1.550(4) yes
C(14) C(15) 1.551(4) yes

loop_
_geom_contact_atom_site_label_1
_geom_contact_atom_site_label_2
_geom_contact_distance
_geom_contact_site_symmetry_2
S(1) F(4) 3.231(2) 4_565
S(1) F(3) 3.415(2) 4_555
S(1) F(6) 3.562(2) 4_555
S(3) F(4) 3.507(2) 4_565
S(3) F(2) 3.574(2) 4_565
F(1) C(4) 3.181(3) 1_565
F(1) F(6) 3.195(3) 1_565
F(1) C(3) 3.204(3) 1_565
F(1) F(3) 3.465(3) 1_565
F(1) C(5) 3.558(3) 1_565
F(2) C(11) 3.296(4) 2_647
F(2) C(12) 3.389(4) 4_465
F(4) F(6) 3.355(3) 1_565
F(4) C(9) 3.361(3) 4_465
F(4) C(1) 3.504(3) 4_465
F(5) C(6) 3.266(3) 3_666
F(5) C(7) 3.313(4) 3_666
F(5) C(8) 3.563(4) 1_565
F(6) C(7) 3.322(3) 3_656

loop_
_geom_torsion_atom_site_label_1
_geom_torsion_atom_site_label_2
_geom_torsion_atom_site_label_3
_geom_torsion_atom_site_label_4
_geom_torsion
_geom_torsion_publ_flag
S(1) C(1) C(2) C(3) 0.9(3) yes
S(1) C(1) C(2) C(13) 177.8(2) yes
S(1) C(1) C(9) S(3) -27.4(3) yes
S(1) C(1) C(9) C(10) 152.5(2) yes
S(1) C(4) C(3) C(2) -0.7(3) yes
S(1) C(4) C(3) C(15) -178.3(3) yes
S(1) C(4) C(5) S(2) 31.7(3) yes
S(1) C(4) C(5) C(6) -147.6(2) yes
S(2) C(5) C(4) C(3) -148.6(2) yes
S(2) C(5) C(6) C(7) 0.6(3) yes
S(2) C(8) C(7) C(6) 0.5(4) yes
S(3) C(9) C(1) C(2) 152.7(2) yes
S(3) C(9) C(10) C(11) -1.4(2) yes
S(3) C(12) C(11) C(10) -1.6(4) yes
F(1) C(13) C(2) C(1) 79.1(4) yes
F(1) C(13) C(2) C(3) -103.9(2) yes
F(1) C(13) C(14) F(3) -145.7(2) yes
F(1) C(13) C(14) F(4) -26.4(3) yes
F(1) C(13) C(14) C(15) 98.1(3) yes
F(2) C(13) C(2) C(1) -42.4(4) yes
F(2) C(13) C(2) C(3) 134.6(2) yes
F(2) C(13) C(14) F(3) -29.3(3) yes
F(2) C(13) C(14) F(4) 90.0(3) yes
F(2) C(13) C(14) C(15) -145.5(2) yes
F(3) C(14) C(13) C(2) 94.4(3) yes
F(3) C(14) C(15) F(5) 146.4(2) yes
F(3) C(14) C(15) F(6) 29.9(3) yes
F(3) C(14) C(15) C(3) -93.8(2) yes
F(4) C(14) C(13) C(2) -146.2(2) yes
F(4) C(14) C(15) F(5) 26.9(3) yes
F(4) C(14) C(15) F(6) -89.6(3) yes
F(4) C(14) C(15) C(3) 146.8(2) yes
F(5) C(15) C(3) C(2) 103.3(3) yes
F(5) C(15) C(3) C(4) -79.1(4) yes
F(5) C(15) C(14) C(13) -97.7(2) yes
F(6) C(15) C(3) C(2) -135.1(2) yes
F(6) C(15) C(3) C(4) 42.5(4) yes
F(6) C(15) C(14) C(13) 145.8(2) yes
C(1) S(1) C(4) C(3) 1.0(2) yes
C(1) S(1) C(4) C(5) -179.2(2) yes
C(1) C(2) C(3) C(4) -0.2(3) yes
C(1) C(2) C(3) C(15) 178.0(2) yes
C(1) C(2) C(13) C(14) -163.4(3) yes
C(1) C(9) S(3) C(12) -179.4(2) yes
C(1) C(9) C(10) C(11) 178.7(3) yes
C(2) C(1) S(1) C(4) -1.1(2) yes
C(2) C(1) C(9) C(10) -27.3(4) yes
C(2) C(3) C(4) C(5) 179.6(3) yes
C(2) C(3) C(15) C(14) -14.2(3) yes
C(2) C(13) C(14) C(15) -21.8(3) yes
C(3) C(2) C(1) C(9) -179.2(3) yes
C(3) C(2) C(13) C(14) 13.6(3) yes
C(3) C(4) C(5) C(6) 32.1(4) yes
C(3) C(15) C(14) C(13) 22.1(3) yes
C(4) S(1) C(1) C(9) 179.0(2) yes
C(4) C(3) C(2) C(13) -177.8(2) yes
C(4) C(3) C(15) C(14) 163.5(3) yes
C(4) C(5) S(2) C(8) -179.7(2) yes
C(4) C(5) C(6) C(7) 179.9(3) yes
C(5) S(2) C(8) C(7) -0.1(3) yes
C(5) C(4) C(3) C(15) 2.0(5) yes
C(5) C(6) C(7) C(8) -0.7(4) yes
C(6) C(5) S(2) C(8) -0.3(2) yes
C(9) S(3) C(12) C(11) 0.5(3) yes
C(9) C(1) C(2) C(13) -2.3(5) yes
C(9) C(10) C(11) C(12) 1.8(3) yes
C(10) C(9) S(3) C(12) 0.6(2) yes
C(13) C(2) C(3) C(15) 0.4(3) yes
C(13) C(2) C(3) C(15) 0.4(3) yes
